data_4335676
loop_
_publ_author_name
'Shahana Chatterjee'
'Patrick J. Carroll'
'Larry G. Sneddon'

_publ_section_title
;
 Iridium and Ruthenium Catalyzed Syntheses, Hydroborations, and Metathesis
 Reactions of Alkenyl-Decaboranes
;
_journal_name_full 'Inorganic Chemistry'
_journal_page_first 9119
_journal_page_last 9130
_journal_paper_doi 10.1021/ic401356u
_journal_volume 52
_journal_year 2013
_chemical_formula_sum 'C12 H50 B20'
_chemical_formula_weight 410.72
_space_group_IT_number 14
_symmetry_cell_setting monoclinic
_symmetry_Int_Tables_number 14
_symmetry_space_group_name_Hall '-P 2ybc'
_symmetry_space_group_name_H-M 'P 1 21/c 1'
_atom_sites_solution_hydrogens geom
_atom_sites_solution_primary direct
_audit_creation_method SHELXL-97
_cell_angle_alpha 90.00
_cell_angle_beta 105.944(8)
_cell_angle_gamma 90.00
_cell_formula_units_Z 2
_cell_length_a 16.787(2)
_cell_length_b 5.7385(9)
_cell_length_c 15.027(2)
_cell_measurement_temperature 143(1)
_cell_volume 1391.9(3)
_computing_data_collection 'Bruker APEX2'
_computing_data_reduction 'Bruker SAINT'
_computing_structure_refinement 'SHELXL-97 (Sheldrick, 2008)'
_computing_structure_solution 'SHELXS-97 (Sheldrick, 2008)'
_diffrn_ambient_temperature 143(1)
_diffrn_measured_fraction_theta_full 0.996
_diffrn_measured_fraction_theta_max 0.996
_diffrn_measurement_device 'CCD Area Detector'
_diffrn_measurement_device_type 'Bruker APEXII'
_diffrn_measurement_method 'phi and omega scans'
_diffrn_radiation_monochromator graphite
_diffrn_radiation_source 'sealed tube'
_diffrn_radiation_type MoK\a
_diffrn_radiation_wavelength 0.71073
_diffrn_reflns_av_R_equivalents 0.0692
_diffrn_reflns_av_sigmaI/netI 0.0414
_diffrn_reflns_limit_h_max 20
_diffrn_reflns_limit_h_min -19
_diffrn_reflns_limit_k_max 6
_diffrn_reflns_limit_k_min -6
_diffrn_reflns_limit_l_max 17
_diffrn_reflns_limit_l_min -17
_diffrn_reflns_number 21290
_diffrn_reflns_theta_full 25.12
_diffrn_reflns_theta_max 25.12
_diffrn_reflns_theta_min 2.52
_exptl_absorpt_coefficient_mu 0.043
_exptl_absorpt_correction_T_max 0.7452
_exptl_absorpt_correction_T_min 0.5688
_exptl_absorpt_correction_type multi-scan
_exptl_absorpt_process_details '(SADABS; Sheldrick, 2007)'
_exptl_crystal_density_diffrn 0.980
_exptl_crystal_F_000 444
_exptl_crystal_size_max 0.48
_exptl_crystal_size_mid 0.09
_exptl_crystal_size_min 0.03
_refine_diff_density_max 0.407
_refine_diff_density_min -0.297
_refine_diff_density_rms 0.068
_refine_ls_extinction_method none
_refine_ls_goodness_of_fit_ref 1.077
_refine_ls_hydrogen_treatment mixed
_refine_ls_matrix_type full
_refine_ls_number_parameters 195
_refine_ls_number_reflns 2470
_refine_ls_number_restraints 0
_refine_ls_restrained_S_all 1.077
_refine_ls_R_factor_all 0.0846
_refine_ls_R_factor_gt 0.0671
_refine_ls_shift/su_max 0.000
_refine_ls_shift/su_mean 0.000
_refine_ls_structure_factor_coef Fsqd
_refine_ls_weighting_details 'calc w=1/[\s^2^(Fo^2^)+(0.1403P)^2^+0.0947P] where P=(Fo^2^+2Fc^2^)/3'
_refine_ls_weighting_scheme calc
_refine_ls_wR_factor_gt 0.1760
_refine_ls_wR_factor_ref 0.1971
_reflns_number_gt 1924
_reflns_number_total 2470
_reflns_threshold_expression >2sigma(I)
_cod_data_source_file ic401356u_si_002_6.cif
_cod_data_source_block UP3378-CMPD19
_cod_original_sg_symbol_H-M 'P 21/c '
_cod_database_code 4335676

loop_
_symmetry_equiv_pos_as_xyz
'x, y, z'
'-x, y+1/2, -z+1/2'
'-x, -y, -z'
'x, -y-1/2, z-1/2'

loop_
_atom_site_label
_atom_site_type_symbol
_atom_site_fract_x
_atom_site_fract_y
_atom_site_fract_z
_atom_site_U_iso_or_equiv
_atom_site_adp_type
_atom_site_occupancy
_atom_site_symmetry_multiplicity
_atom_site_calc_flag
_atom_site_refinement_flags
B1 B 0.26577(12) 0.1580(4) 0.29741(14) 0.0290(5) Uani 1 1 d .
B2 B 0.26122(13) 0.1795(4) 0.17811(14) 0.0277(5) Uani 1 1 d .
B3 B 0.35129(13) 0.0697(3) 0.25857(14) 0.0270(5) Uani 1 1 d .
B4 B 0.36730(12) 0.1719(4) 0.37367(14) 0.0255(5) Uani 1 1 d .
B5 B 0.22533(12) 0.4115(4) 0.23647(14) 0.0261(5) Uani 1 1 d .
B6 B 0.27460(12) 0.4627(4) 0.14515(13) 0.0258(5) Uani 1 1 d .
B7 B 0.36227(13) 0.2679(4) 0.17430(14) 0.0271(5) Uani 1 1 d .
B8 B 0.43292(12) 0.2625(4) 0.30434(14) 0.0261(5) Uani 1 1 d .
B9 B 0.40540(12) 0.4539(4) 0.38674(13) 0.0244(5) Uani 1 1 d .
B10 B 0.29585(12) 0.4062(4) 0.36615(14) 0.0257(5) Uani 1 1 d .
C11 C 0.46368(11) 0.5776(3) 0.47394(11) 0.0254(5) Uani 1 1 d .
H11a H 0.4855 0.7192 0.4544 0.034 Uiso 1 1 calc R
H11b H 0.4313 0.6213 0.5158 0.034 Uiso 1 1 calc R
C12 C 0.23896(11) 0.5934(3) 0.05051(12) 0.0283(5) Uani 1 1 d .
H12a H 0.2629 0.7483 0.0554 0.038 Uiso 1 1 calc R
H12b H 0.2562 0.5107 0.0026 0.038 Uiso 1 1 calc R
C13 C 0.14465(11) 0.6155(3) 0.02087(12) 0.0319(5) Uani 1 1 d .
H13a H 0.1207 0.4619 0.0056 0.042 Uiso 1 1 calc R
H13b H 0.1266 0.6741 0.0727 0.042 Uiso 1 1 calc R
C14 C 0.11189(11) 0.7756(3) -0.06165(12) 0.0313(5) Uani 1 1 d .
H14a H 0.1333 0.9314 -0.0451 0.042 Uiso 1 1 calc R
H14b H 0.1326 0.7223 -0.1124 0.042 Uiso 1 1 calc R
C15 C 0.01790(11) 0.7866(4) -0.09446(13) 0.0354(5) Uani 1 1 d .
H15a H -0.0033 0.6359 -0.1192 0.047 Uiso 1 1 calc R
H15b H -0.0034 0.8196 -0.0420 0.047 Uiso 1 1 calc R
C16 C -0.01323(13) 0.9712(4) -0.16812(15) 0.0453(6) Uani 1 1 d .
H16a H 0.0072 1.1211 -0.1439 0.068 Uiso 1 1 calc R
H16b H -0.0727 0.9728 -0.1859 0.068 Uiso 1 1 calc R
H16c H 0.0061 0.9366 -0.2211 0.068 Uiso 1 1 calc R
H1 H 0.2206(13) 0.046(3) 0.3192(13) 0.035(5) Uiso 1 1 d .
H2 H 0.2219(14) 0.064(4) 0.1280(14) 0.044(6) Uiso 1 1 d .
H3 H 0.3714(13) -0.117(4) 0.2468(13) 0.039(5) Uiso 1 1 d .
H4 H 0.3869(13) 0.051(4) 0.4295(13) 0.037(6) Uiso 1 1 d .
H5 H 0.1638(14) 0.468(4) 0.2262(13) 0.040(6) Uiso 1 1 d .
H7 H 0.3909(12) 0.219(3) 0.1197(12) 0.030(5) Uiso 1 1 d .
H8 H 0.4988(13) 0.214(4) 0.3152(13) 0.038(5) Uiso 1 1 d .
H10 H 0.2672(13) 0.461(3) 0.4222(13) 0.031(5) Uiso 1 1 d .
H56 H 0.2591(15) 0.578(4) 0.2138(15) 0.047(6) Uiso 1 1 d .
H67 H 0.3542(14) 0.481(4) 0.1749(14) 0.041(6) Uiso 1 1 d .
H89 H 0.4316(13) 0.474(4) 0.3138(13) 0.037(5) Uiso 1 1 d .
H910 H 0.3371(14) 0.577(4) 0.3512(13) 0.042(6) Uiso 1 1 d .

loop_
_atom_site_aniso_label
_atom_site_aniso_U_11
_atom_site_aniso_U_22
_atom_site_aniso_U_33
_atom_site_aniso_U_23
_atom_site_aniso_U_13
_atom_site_aniso_U_12
B1 0.0160(11) 0.0323(12) 0.0339(11) 0.0036(9) -0.0012(8) -0.0039(9)
B2 0.0177(11) 0.0293(11) 0.0311(10) -0.0016(8) -0.0016(8) -0.0018(8)
B3 0.0196(11) 0.0238(11) 0.0332(11) -0.0014(8) -0.0003(8) -0.0002(8)
B4 0.0159(11) 0.0270(11) 0.0297(10) 0.0038(8) -0.0003(8) 0.0015(8)
B5 0.0120(11) 0.0331(12) 0.0295(10) 0.0008(8) -0.0005(8) -0.0003(8)
B6 0.0159(11) 0.0305(11) 0.0277(10) -0.0032(8) 0.0003(8) -0.0018(8)
B7 0.0190(11) 0.0290(12) 0.0304(11) -0.0030(8) 0.0017(8) 0.0016(8)
B8 0.0132(10) 0.0278(11) 0.0337(11) -0.0010(8) 0.0005(8) 0.0030(8)
B9 0.0115(10) 0.0280(11) 0.0294(10) 0.0016(8) -0.0016(8) 0.0045(8)
B10 0.0129(10) 0.0329(12) 0.0281(10) 0.0023(8) 0.0001(8) 0.0032(8)
C11 0.0145(10) 0.0256(10) 0.0299(9) 0.0009(7) -0.0045(7) 0.0045(7)
C12 0.0207(10) 0.0327(10) 0.0282(9) -0.0004(7) 0.0009(7) 0.0012(7)
C13 0.0215(11) 0.0374(11) 0.0328(10) 0.0041(8) 0.0008(8) -0.0029(8)
C14 0.0184(11) 0.0399(11) 0.0315(10) 0.0040(8) -0.0001(8) -0.0010(8)
C15 0.0185(11) 0.0453(12) 0.0365(10) 0.0022(9) -0.0026(8) -0.0015(8)
C16 0.0244(12) 0.0580(15) 0.0449(12) 0.0082(10) -0.0053(9) 0.0060(10)

loop_
_atom_type_symbol
_atom_type_description
_atom_type_scat_dispersion_real
_atom_type_scat_dispersion_imag
_atom_type_scat_source
C C 0.0033 0.0016 'International Tables Vol C Tables 4.2.6.8 and 6.1.1.4'
H H 0.0000 0.0000 'International Tables Vol C Tables 4.2.6.8 and 6.1.1.4'
B B 0.0013 0.0007 'International Tables Vol C Tables 4.2.6.8 and 6.1.1.4'

loop_
_geom_angle_atom_site_label_1
_geom_angle_atom_site_label_2
_geom_angle_atom_site_label_3
_geom_angle
_geom_angle_site_symmetry_1
B10 B1 B5 68.96(13) .
B10 B1 B3 107.43(14) .
B5 B1 B3 107.38(14) .
B10 B1 B4 60.81(11) .
B5 B1 B4 117.73(15) .
B3 B1 B4 60.18(11) .
B10 B1 B2 117.67(15) .
B5 B1 B2 60.82(11) .
B3 B1 B2 60.02(11) .
B4 B1 B2 114.56(15) .
B10 B1 H1 114.0(10) .
B5 B1 H1 115.9(11) .
B3 B1 H1 127.9(10) .
B4 B1 H1 116.6(10) .
B2 B1 H1 119.6(10) .
B6 B2 B3 112.05(14) .
B6 B2 B1 112.37(14) .
B3 B2 B1 59.67(11) .
B6 B2 B7 61.67(12) .
B3 B2 B7 58.87(11) .
B1 B2 B7 105.90(14) .
B6 B2 B5 61.90(12) .
B3 B2 B5 105.63(14) .
B1 B2 B5 58.91(12) .
B7 B2 B5 104.79(14) .
B6 B2 H2 118.7(11) .
B3 B2 H2 120.0(12) .
B1 B2 H2 120.5(11) .
B7 B2 H2 123.7(12) .
B5 B2 H2 125.1(12) .
B8 B3 B7 69.29(12) .
B8 B3 B1 107.99(14) .
B7 B3 B1 108.04(15) .
B8 B3 B2 118.24(15) .
B7 B3 B2 60.97(12) .
B1 B3 B2 60.31(11) .
B8 B3 B4 61.00(11) .
B7 B3 B4 118.21(15) .
B1 B3 B4 60.17(11) .
B2 B3 B4 114.82(15) .
B8 B3 H3 114.7(11) .
B7 B3 H3 113.6(10) .
B1 B3 H3 128.1(11) .
B2 B3 H3 117.2(10) .
B4 B3 H3 119.0(10) .
B9 B4 B1 111.99(14) .
B9 B4 B3 111.82(15) .
B1 B4 B3 59.65(12) .
B9 B4 B10 61.57(11) .
B1 B4 B10 58.90(11) .
B3 B4 B10 105.54(14) .
B9 B4 B8 61.77(12) .
B1 B4 B8 105.83(14) .
B3 B4 B8 58.75(11) .
B10 B4 B8 104.77(14) .
B9 B4 H4 119.5(11) .
B1 B4 H4 120.8(12) .
B3 B4 H4 118.9(11) .
B10 B4 H4 126.5(11) .
B8 B4 H4 122.7(12) .
B1 B5 B2 60.27(12) .
B1 B5 B6 109.80(14) .
B2 B5 B6 57.54(11) .
B1 B5 B10 55.45(10) .
B2 B5 B10 106.26(13) .
B6 B5 B10 118.27(14) .
B1 B5 H5 123.9(12) .
B2 B5 H5 127.4(11) .
B6 B5 H5 118.2(11) .
B10 B5 H5 116.5(11) .
B1 B5 H56 131.3(11) .
B2 B5 H56 101.7(11) .
B6 B5 H56 46.3(10) .
B10 B5 H56 95.2(11) .
H5 B5 H56 103.4(16) .
C12 B6 B2 131.22(16) .
C12 B6 B7 126.67(15) .
B2 B6 B7 60.66(12) .
C12 B6 B5 128.55(15) .
B2 B6 B5 60.56(12) .
B7 B6 B5 103.14(14) .
C12 B6 H56 111.3(10) .
B2 B6 H56 100.3(10) .
B7 B6 H56 116.5(10) .
B5 B6 H56 41.7(10) .
C12 B6 H67 112.0(9) .
B2 B6 H67 100.4(10) .
B7 B6 H67 43.0(10) .
B5 B6 H67 113.3(9) .
H56 B6 H67 95.6(13) .
B3 B7 B2 60.16(12) .
B3 B7 B6 109.73(14) .
B2 B7 B6 57.67(11) .
B3 B7 B8 55.34(10) .
B2 B7 B8 106.22(14) .
B6 B7 B8 118.36(14) .
B3 B7 H7 121.9(10) .
B2 B7 H7 124.5(10) .
B6 B7 H7 118.4(10) .
B8 B7 H7 117.8(10) .
B3 B7 H67 127.4(9) .
B2 B7 H67 100.0(10) .
B6 B7 H67 45.7(10) .
B8 B7 H67 92.6(10) .
H7 B7 H67 109.5(14) .
B3 B8 B4 60.25(11) .
B3 B8 B9 109.50(14) .
B4 B8 B9 57.56(11) .
B3 B8 B7 55.37(11) .
B4 B8 B7 106.29(13) .
B9 B8 B7 117.91(13) .
B3 B8 H8 122.7(11) .
B4 B8 H8 126.1(10) .
B9 B8 H8 119.0(10) .
B7 B8 H8 116.8(10) .
B3 B8 H89 129.5(10) .
B4 B8 H89 100.8(10) .
B9 B8 H89 45.6(9) .
B7 B8 H89 94.3(9) .
H8 B8 H89 106.4(14) .
C11 B9 B4 129.95(15) .
C11 B9 B10 125.75(15) .
B4 B9 B10 60.66(11) .
C11 B9 B8 128.86(15) .
B4 B9 B8 60.67(12) .
B10 B9 B8 103.35(13) .
C11 B9 H89 112.8(9) .
B4 B9 H89 100.8(9) .
B10 B9 H89 115.9(9) .
B8 B9 H89 42.5(9) .
C11 B9 H910 111.4(9) .
B4 B9 H910 101.6(9) .
B10 B9 H910 44.3(9) .
B8 B9 H910 113.8(9) .
H89 B9 H910 94.0(13) .
B1 B10 B4 60.29(12) .
B1 B10 B9 109.93(14) .
B4 B10 B9 57.76(11) .
B1 B10 B5 55.59(11) .
B4 B10 B5 106.45(13) .
B9 B10 B5 118.20(13) .
B1 B10 H10 123.9(10) .
B4 B10 H10 125.7(10) .
B9 B10 H10 117.1(10) .
B5 B10 H10 118.0(10) .
B1 B10 H910 127.9(9) .
B4 B10 H910 101.9(10) .
B9 B10 H910 47.5(10) .
B5 B10 H910 91.2(9) .
H10 B10 H910 106.5(14) .
B5 H56 B6 92(1) .
B6 H67 B7 91(1) .
B8 H89 B9 92(1) .
B9 H910 B10 88(1) .
C11 C11 B9 112.81(17) 3_666
C13 C12 B6 114.17(15) .
C14 C13 C12 113.70(15) .
C15 C14 C13 113.62(16) .
C16 C15 C14 112.62(17) .

loop_
_geom_bond_atom_site_label_1
_geom_bond_atom_site_label_2
_geom_bond_distance
_geom_bond_site_symmetry_2
B1 B10 1.750(3) .
B1 B5 1.753(3) .
B1 B3 1.766(3) .
B1 B4 1.775(3) .
B1 B2 1.777(3) .
B1 H1 1.11(2) .
B2 B6 1.732(3) .
B2 B3 1.772(3) .
B2 B7 1.786(3) .
B2 B5 1.787(3) .
B2 H2 1.08(2) .
B3 B8 1.748(3) .
B3 B7 1.749(3) .
B3 B4 1.775(3) .
B3 H3 1.15(2) .
B4 B9 1.731(3) .
B4 B10 1.784(3) .
B4 B8 1.789(3) .
B4 H4 1.07(2) .
B5 B6 1.810(3) .
B5 B10 1.983(3) .
B5 H5 1.05(2) .
B5 H56 1.21(2) .
B6 C12 1.573(3) .
B6 B7 1.804(3) .
B6 H56 1.31(2) .
B6 H67 1.29(2) .
B7 B8 1.988(3) .
B7 H7 1.096(18) .
B7 H67 1.23(2) .
B8 B9 1.808(3) .
B8 H8 1.11(2) .
B8 H89 1.22(2) .
B9 C11 1.573(2) .
B9 B10 1.800(3) .
B9 H89 1.29(2) .
B9 H910 1.33(2) .
B10 H10 1.124(19) .
B10 H910 1.26(2) .
C11 C11 1.539(3) 3_666
C12 C13 1.528(3) .
C13 C14 1.520(2) .
C14 C15 1.520(3) .
C15 C16 1.518(3) .
